data_2228849
loop_
_publ_author_name
'Ikmal Hisham, Nurul Azimah'
'Suleiman Gwaram, Nura'
'Khaledi, Hamid'
'Mohd Ali, Hapipah'

_publ_section_title
;
 Dichlorido{2-morpholino-<i>N</i>-[1-(2-pyridyl)ethylidene]ethanamine-\k^3^<i>N</i>,<i>N</i>',<i>N</i>''}zinc(II)
;
_journal_coeditor_code PV2366
_journal_issue 1
_journal_name_full 'Acta Crystallographica Section E'
_journal_page_first m55
_journal_paper_doi 10.1107/S1600536810050671
_journal_volume 67
_journal_year 2011
_chemical_formula_iupac '[Zn Cl2 (C13 H19 N3 O)]'
_chemical_formula_moiety 'C13 H19 Cl2 N3 O Zn'
_chemical_formula_sum 'C13 H19 Cl2 N3 O Zn'
_chemical_formula_weight 369.58
_chemical_name_systematic
;
Dichlorido{2-morpholino-<i>N</i>-[1-(2-pyridyl)ethylidene]ethanamine-
\k^3^<i>N</i>,<i>N</i>',<i>N</i>''}zinc(II)
;
_space_group_IT_number 14
_symmetry_cell_setting monoclinic
_symmetry_space_group_name_Hall '-P 2yn'
_symmetry_space_group_name_H-M 'P 1 21/n 1'
_atom_sites_solution_hydrogens geom
_atom_sites_solution_primary direct
_atom_sites_solution_secondary difmap
_audit_creation_method SHELXL-97
_cell_angle_alpha 90.00
_cell_angle_beta 106.643(2)
_cell_angle_gamma 90.00
_cell_formula_units_Z 4
_cell_length_a 9.5737(12)
_cell_length_b 13.7064(17)
_cell_length_c 12.0766(15)
_cell_measurement_reflns_used 3471
_cell_measurement_temperature 100(2)
_cell_measurement_theta_max 27.47
_cell_measurement_theta_min 2.30
_cell_volume 1518.3(3)
_computing_cell_refinement 'SAINT (Bruker, 2007)'
_computing_data_collection 'APEX2 (Bruker, 2007)'
_computing_data_reduction 'SAINT (Bruker, 2007)'
_computing_molecular_graphics 'XP in SHELXTL (Sheldrick, 2008)'
_computing_publication_material 'SHELXL97 and publCIF (Westrip, 2010)'
_computing_structure_refinement 'SHELXL97 (Sheldrick, 2008)'
_computing_structure_solution 'SHELXS97 (Sheldrick, 2008)'
_diffrn_ambient_temperature 100(2)
_diffrn_measured_fraction_theta_full 0.999
_diffrn_measured_fraction_theta_max 0.999
_diffrn_measurement_device_type 'Bruker APEXII CCD'
_diffrn_measurement_method '\f and \w'
_diffrn_radiation_monochromator graphite
_diffrn_radiation_source 'fine-focus sealed tube'
_diffrn_radiation_type MoK\a
_diffrn_radiation_wavelength 0.71073
_diffrn_reflns_av_R_equivalents 0.0474
_diffrn_reflns_av_sigmaI/netI 0.0379
_diffrn_reflns_limit_h_max 11
_diffrn_reflns_limit_h_min -11
_diffrn_reflns_limit_k_max 16
_diffrn_reflns_limit_k_min -16
_diffrn_reflns_limit_l_max 14
_diffrn_reflns_limit_l_min -14
_diffrn_reflns_number 13693
_diffrn_reflns_theta_full 26.00
_diffrn_reflns_theta_max 26.00
_diffrn_reflns_theta_min 2.30
_exptl_absorpt_coefficient_mu 1.968
_exptl_absorpt_correction_T_max 0.9080
_exptl_absorpt_correction_T_min 0.5459
_exptl_absorpt_correction_type multi-scan
_exptl_absorpt_process_details '(SADABS; Sheldrick, 1996)'
_exptl_crystal_colour yellow
_exptl_crystal_density_diffrn 1.617
_exptl_crystal_density_method 'not measured'
_exptl_crystal_description plate
_exptl_crystal_F_000 760
_exptl_crystal_size_max 0.35
_exptl_crystal_size_mid 0.21
_exptl_crystal_size_min 0.05
_refine_diff_density_max 1.027
_refine_diff_density_min -0.394
_refine_ls_extinction_method none
_refine_ls_goodness_of_fit_ref 1.080
_refine_ls_hydrogen_treatment constr
_refine_ls_matrix_type full
_refine_ls_number_parameters 182
_refine_ls_number_reflns 2979
_refine_ls_number_restraints 0
_refine_ls_restrained_S_all 1.080
_refine_ls_R_factor_all 0.0411
_refine_ls_R_factor_gt 0.0336
_refine_ls_shift/su_max 0.001
_refine_ls_shift/su_mean 0.000
_refine_ls_structure_factor_coef Fsqd
_refine_ls_weighting_details 'calc w=1/[\s^2^(Fo^2^)+(0.0515P)^2^+0.4492P] where P=(Fo^2^+2Fc^2^)/3'
_refine_ls_weighting_scheme calc
_refine_ls_wR_factor_gt 0.0866
_refine_ls_wR_factor_ref 0.0912
_reflns_number_gt 2552
_reflns_number_total 2979
_reflns_threshold_expression I>2\s(I)
_cod_data_source_file pv2366.cif
_cod_data_source_block I
_cod_original_sg_symbol_H-M 'P 21/n'
_cod_database_code 2228849
_cod_database_fobs_code 2228849

loop_
_symmetry_equiv_pos_as_xyz
'x, y, z'
'-x+1/2, y+1/2, -z+1/2'
'-x, -y, -z'
'x-1/2, -y-1/2, z-1/2'

loop_
_atom_site_type_symbol
_atom_site_label
_atom_site_fract_x
_atom_site_fract_y
_atom_site_fract_z
_atom_site_U_iso_or_equiv
_atom_site_adp_type
_atom_site_calc_flag
_atom_site_refinement_flags
_atom_site_occupancy
_atom_site_disorder_assembly
_atom_site_disorder_group
Zn Zn1 0.72733(3) 0.08854(2) 0.16005(3) 0.01368(12) Uani d . 1 . .
Cl Cl1 0.95230(7) 0.13655(5) 0.26836(6) 0.01677(16) Uani d . 1 . .
Cl Cl2 0.54542(7) 0.19943(5) 0.13205(6) 0.01828(17) Uani d . 1 . .
O O1 0.6851(2) 0.06197(15) 0.51473(16) 0.0224(4) Uani d . 1 . .
N N1 0.7630(2) 0.11923(16) -0.01195(19) 0.0156(5) Uani d . 1 . .
N N2 0.7468(2) -0.04614(15) 0.08710(18) 0.0145(5) Uani d . 1 . .
N N3 0.6560(2) -0.01499(15) 0.28543(18) 0.0146(5) Uani d . 1 . .
C C1 0.7536(3) 0.20493(19) -0.0655(2) 0.0183(6) Uani d . 1 . .
H H1 0.7219 0.2601 -0.0317 0.022 Uiso calc R 1 . .
C C2 0.7881(3) 0.2169(2) -0.1689(2) 0.0208(6) Uani d . 1 . .
H H2 0.7788 0.2788 -0.2057 0.025 Uiso calc R 1 . .
C C3 0.8363(3) 0.1366(2) -0.2170(2) 0.0191(6) Uani d . 1 . .
H H3 0.8633 0.1430 -0.2865 0.023 Uiso calc R 1 . .
C C4 0.8449(3) 0.0468(2) -0.1625(2) 0.0172(6) Uani d . 1 . .
H H4 0.8764 -0.0095 -0.1946 0.021 Uiso calc R 1 . .
C C5 0.8064(3) 0.04073(18) -0.0604(2) 0.0147(6) Uani d . 1 . .
C C6 0.7974(3) -0.05297(19) 0.0006(2) 0.0148(6) Uani d . 1 . .
C C7 0.8414(3) -0.14742(19) -0.0420(2) 0.0178(6) Uani d . 1 . .
H H7A 0.8954 -0.1870 0.0240 0.027 Uiso calc R 1 . .
H H7B 0.9034 -0.1342 -0.0922 0.027 Uiso calc R 1 . .
H H7C 0.7541 -0.1829 -0.0856 0.027 Uiso calc R 1 . .
C C8 0.7172(3) -0.13162(19) 0.1493(2) 0.0186(6) Uani d . 1 . .
H H8A 0.8078 -0.1542 0.2064 0.022 Uiso calc R 1 . .
H H8B 0.6782 -0.1856 0.0947 0.022 Uiso calc R 1 . .
C C9 0.6064(3) -0.10075(19) 0.2097(2) 0.0184(6) Uani d . 1 . .
H H9A 0.5134 -0.0847 0.1511 0.022 Uiso calc R 1 . .
H H9B 0.5879 -0.1558 0.2567 0.022 Uiso calc R 1 . .
C C10 0.5308(3) 0.0196(2) 0.3241(2) 0.0181(6) Uani d . 1 . .
H H10A 0.4885 -0.0360 0.3557 0.022 Uiso calc R 1 . .
H H10B 0.4546 0.0459 0.2570 0.022 Uiso calc R 1 . .
C C11 0.5765(3) 0.0979(2) 0.4155(2) 0.0217(6) Uani d . 1 . .
H H11A 0.6157 0.1546 0.3833 0.026 Uiso calc R 1 . .
H H11B 0.4905 0.1200 0.4386 0.026 Uiso calc R 1 . .
C C12 0.8104(3) 0.0335(2) 0.4810(2) 0.0208(6) Uani d . 1 . .
H H12A 0.8865 0.0092 0.5495 0.025 Uiso calc R 1 . .
H H12B 0.8501 0.0910 0.4507 0.025 Uiso calc R 1 . .
C C13 0.7736(3) -0.0452(2) 0.3896(2) 0.0197(6) Uani d . 1 . .
H H13A 0.8621 -0.0616 0.3666 0.024 Uiso calc R 1 . .
H H13B 0.7425 -0.1046 0.4226 0.024 Uiso calc R 1 . .

loop_
_atom_site_aniso_label
_atom_site_aniso_U_11
_atom_site_aniso_U_22
_atom_site_aniso_U_33
_atom_site_aniso_U_12
_atom_site_aniso_U_13
_atom_site_aniso_U_23
Zn1 0.01259(19) 0.01472(18) 0.01459(18) -0.00019(11) 0.00529(13) -0.00150(11)
Cl1 0.0128(3) 0.0199(3) 0.0179(3) -0.0021(2) 0.0048(3) -0.0023(2)
Cl2 0.0152(3) 0.0206(3) 0.0194(3) 0.0037(3) 0.0056(3) 0.0007(2)
O1 0.0203(11) 0.0347(11) 0.0144(10) 0.0023(9) 0.0085(9) 0.0005(8)
N1 0.0126(12) 0.0185(11) 0.0154(11) -0.0004(9) 0.0037(9) 0.0002(9)
N2 0.0138(12) 0.0159(11) 0.0133(11) -0.0016(9) 0.0030(9) -0.0005(9)
N3 0.0142(12) 0.0156(11) 0.0145(11) -0.0015(9) 0.0051(9) -0.0004(9)
C1 0.0172(14) 0.0179(13) 0.0186(14) -0.0009(11) 0.0033(12) -0.0023(10)
C2 0.0228(16) 0.0228(14) 0.0146(13) -0.0042(12) 0.0019(12) 0.0021(10)
C3 0.0148(14) 0.0292(15) 0.0135(13) -0.0032(12) 0.0044(11) -0.0010(11)
C4 0.0108(14) 0.0222(14) 0.0186(14) -0.0002(11) 0.0044(11) -0.0034(11)
C5 0.0119(13) 0.0168(13) 0.0137(13) -0.0013(10) 0.0010(11) -0.0018(10)
C6 0.0099(13) 0.0187(13) 0.0139(13) -0.0015(10) 0.0005(11) -0.0010(10)
C7 0.0171(14) 0.0179(13) 0.0201(14) -0.0003(11) 0.0081(12) -0.0026(10)
C8 0.0248(16) 0.0147(13) 0.0174(14) -0.0013(11) 0.0077(12) 0.0003(10)
C9 0.0171(15) 0.0190(13) 0.0203(14) -0.0056(11) 0.0070(12) -0.0013(11)
C10 0.0110(14) 0.0257(15) 0.0190(14) -0.0028(11) 0.0065(11) 0.0018(11)
C11 0.0212(16) 0.0268(15) 0.0196(15) 0.0055(12) 0.0099(13) 0.0007(11)
C12 0.0113(14) 0.0355(16) 0.0149(13) -0.0003(12) 0.0028(11) 0.0017(12)
C13 0.0166(15) 0.0231(14) 0.0194(14) 0.0026(11) 0.0052(12) 0.0039(11)

loop_
_atom_type_symbol
_atom_type_description
_atom_type_scat_dispersion_real
_atom_type_scat_dispersion_imag
_atom_type_scat_source
C C 0.0033 0.0016 'International Tables Vol C Tables 4.2.6.8 and 6.1.1.4'
H H 0.0000 0.0000 'International Tables Vol C Tables 4.2.6.8 and 6.1.1.4'
N N 0.0061 0.0033 'International Tables Vol C Tables 4.2.6.8 and 6.1.1.4'
O O 0.0106 0.0060 'International Tables Vol C Tables 4.2.6.8 and 6.1.1.4'
Zn Zn 0.2839 1.4301 'International Tables Vol C Tables 4.2.6.8 and 6.1.1.4'
Cl Cl 0.1484 0.1585 'International Tables Vol C Tables 4.2.6.8 and 6.1.1.4'

loop_
_geom_angle_atom_site_label_1
_geom_angle_atom_site_label_2
_geom_angle_atom_site_label_3
_geom_angle_site_symmetry_1
_geom_angle_site_symmetry_3
_geom_angle
_geom_angle_publ_flag
N2 Zn1 N1 . . 73.58(8) ?
N2 Zn1 Cl2 . . 133.83(6) ?
N1 Zn1 Cl2 . . 92.90(6) ?
N2 Zn1 Cl1 . . 108.41(6) ?
N1 Zn1 Cl1 . . 96.22(6) ?
Cl2 Zn1 Cl1 . . 116.95(3) ?
N2 Zn1 N3 . . 79.16(8) ?
N1 Zn1 N3 . . 150.85(8) ?
Cl2 Zn1 N3 . . 98.68(6) ?
Cl1 Zn1 N3 . . 102.08(6) ?
C12 O1 C11 . . 108.9(2) ?
C1 N1 C5 . . 118.7(2) ?
C1 N1 Zn1 . . 127.53(19) ?
C5 N1 Zn1 . . 113.63(17) ?
C6 N2 C8 . . 122.5(2) ?
C6 N2 Zn1 . . 120.96(18) ?
C8 N2 Zn1 . . 116.09(17) ?
C9 N3 C10 . . 107.6(2) ?
C9 N3 C13 . . 109.5(2) ?
C10 N3 C13 . . 107.9(2) ?
C9 N3 Zn1 . . 100.66(15) ?
C10 N3 Zn1 . . 115.21(16) ?
C13 N3 Zn1 . . 115.49(16) ?
N1 C1 C2 . . 122.7(3) ?
N1 C1 H1 . . 118.7 ?
C2 C1 H1 . . 118.7 ?
C3 C2 C1 . . 118.5(3) ?
C3 C2 H2 . . 120.8 ?
C1 C2 H2 . . 120.8 ?
C2 C3 C4 . . 119.2(3) ?
C2 C3 H3 . . 120.4 ?
C4 C3 H3 . . 120.4 ?
C3 C4 C5 . . 118.7(3) ?
C3 C4 H4 . . 120.6 ?
C5 C4 H4 . . 120.6 ?
N1 C5 C4 . . 122.1(2) ?
N1 C5 C6 . . 113.8(2) ?
C4 C5 C6 . . 123.9(2) ?
N2 C6 C5 . . 115.5(2) ?
N2 C6 C7 . . 123.8(2) ?
C5 C6 C7 . . 120.8(2) ?
C6 C7 H7A . . 109.5 ?
C6 C7 H7B . . 109.5 ?
H7A C7 H7B . . 109.5 ?
C6 C7 H7C . . 109.5 ?
H7A C7 H7C . . 109.5 ?
H7B C7 H7C . . 109.5 ?
N2 C8 C9 . . 106.9(2) ?
N2 C8 H8A . . 110.4 ?
C9 C8 H8A . . 110.4 ?
N2 C8 H8B . . 110.4 ?
C9 C8 H8B . . 110.4 ?
H8A C8 H8B . . 108.6 ?
N3 C9 C8 . . 112.0(2) ?
N3 C9 H9A . . 109.2 ?
C8 C9 H9A . . 109.2 ?
N3 C9 H9B . . 109.2 ?
C8 C9 H9B . . 109.2 ?
H9A C9 H9B . . 107.9 ?
N3 C10 C11 . . 111.5(2) ?
N3 C10 H10A . . 109.3 ?
C11 C10 H10A . . 109.3 ?
N3 C10 H10B . . 109.3 ?
C11 C10 H10B . . 109.3 ?
H10A C10 H10B . . 108.0 ?
O1 C11 C10 . . 110.9(2) ?
O1 C11 H11A . . 109.5 ?
C10 C11 H11A . . 109.5 ?
O1 C11 H11B . . 109.5 ?
C10 C11 H11B . . 109.5 ?
H11A C11 H11B . . 108.1 ?
O1 C12 C13 . . 111.4(2) ?
O1 C12 H12A . . 109.4 ?
C13 C12 H12A . . 109.4 ?
O1 C12 H12B . . 109.4 ?
C13 C12 H12B . . 109.4 ?
H12A C12 H12B . . 108.0 ?
N3 C13 C12 . . 112.4(2) ?
N3 C13 H13A . . 109.1 ?
C12 C13 H13A . . 109.1 ?
N3 C13 H13B . . 109.1 ?
C12 C13 H13B . . 109.1 ?
H13A C13 H13B . . 107.9 ?

loop_
_geom_bond_atom_site_label_1
_geom_bond_atom_site_label_2
_geom_bond_site_symmetry_2
_geom_bond_distance
_geom_bond_publ_flag
Zn1 N2 . 2.077(2) ?
Zn1 N1 . 2.239(2) ?
Zn1 Cl2 . 2.2628(7) ?
Zn1 Cl1 . 2.2736(7) ?
Zn1 N3 . 2.316(2) ?
O1 C12 . 1.427(3) ?
O1 C11 . 1.430(3) ?
N1 C1 . 1.331(3) ?
N1 C5 . 1.346(3) ?
N2 C6 . 1.274(3) ?
N2 C8 . 1.463(3) ?
N3 C9 . 1.482(3) ?
N3 C10 . 1.484(3) ?
N3 C13 . 1.487(3) ?
C1 C2 . 1.390(4) ?
C1 H1 . 0.9500 ?
C2 C3 . 1.384(4) ?
C2 H2 . 0.9500 ?
C3 C4 . 1.387(4) ?
C3 H3 . 0.9500 ?
C4 C5 . 1.387(4) ?
C4 H4 . 0.9500 ?
C5 C6 . 1.495(4) ?
C6 C7 . 1.497(4) ?
C7 H7A . 0.9800 ?
C7 H7B . 0.9800 ?
C7 H7C . 0.9800 ?
C8 C9 . 1.510(4) ?
C8 H8A . 0.9900 ?
C8 H8B . 0.9900 ?
C9 H9A . 0.9900 ?
C9 H9B . 0.9900 ?
C10 C11 . 1.511(4) ?
C10 H10A . 0.9900 ?
C10 H10B . 0.9900 ?
C11 H11A . 0.9900 ?
C11 H11B . 0.9900 ?
C12 C13 . 1.511(4) ?
C12 H12A . 0.9900 ?
C12 H12B . 0.9900 ?
C13 H13A . 0.9900 ?
C13 H13B . 0.9900 ?

loop_
_geom_hbond_atom_site_label_D
_geom_hbond_atom_site_label_H
_geom_hbond_atom_site_label_A
_geom_hbond_site_symmetry_A
_geom_hbond_distance_DH
_geom_hbond_distance_HA
_geom_hbond_distance_DA
_geom_hbond_angle_DHA
C4 H4 Cl1 3_755 0.95 2.71 3.625(3) 161
C7 H7C Cl2 3_655 0.98 2.77 3.619(3) 146
C12 H12B Cl1 . 0.99 2.73 3.526(3) 138
C10 H10A O1 3_656 0.99 2.61 3.408(3) 137
C9 H9B Cl1 2_645 0.99 2.88 3.665(3) 137
C7 H7B Cl1 3_755 0.98 2.85 3.807(3) 166
C8 H8A Cl2 2_645 0.99 2.87 3.750(3) 149
